data_4340653
loop_
_publ_author_name
'Tang, Si-Fu'
'Lorbeer, Chantal'
'Wang, Xinjiao'
'Ghosh, Pushpal'
'Mudring, Anja-Verena'

_publ_section_title
;
 Highly luminescent salts containing well-shielded lanthanide-centered
 complex anions and bulky imidazolium countercations.
;
_journal_issue 17
_journal_name_full 'Inorganic chemistry'
_journal_page_first 9027
_journal_page_last 9035
_journal_paper_doi 10.1021/ic500979p
_journal_volume 53
_journal_year 2014
_chemical_formula_sum 'C60 H102 Cl24 N12 O32 P8 Tb2'
_chemical_formula_weight 2919.94
_chemical_name_systematic
; 
 ? 
;
_space_group_IT_number 2
_symmetry_cell_setting triclinic
_symmetry_space_group_name_Hall '-P 1'
_symmetry_space_group_name_H-M 'P -1'
_atom_sites_solution_hydrogens geom
_atom_sites_solution_primary direct
_atom_sites_solution_secondary difmap
_audit_creation_method SHELXL-97
_cell_angle_alpha 106.830(2)
_cell_angle_beta 100.549(2)
_cell_angle_gamma 100.2530(10)
_cell_formula_units_Z 2
_cell_length_a 14.9532(4)
_cell_length_b 18.6732(6)
_cell_length_c 23.2428(11)
_cell_measurement_temperature 296(2)
_cell_volume 5920.1(4)
_computing_structure_refinement 'SHELXL-97 (Sheldrick, 1997)'
_computing_structure_solution 'SHELXS-97 (Sheldrick, 1990)'
_diffrn_ambient_temperature 296(2)
_diffrn_measured_fraction_theta_full 0.996
_diffrn_measured_fraction_theta_max 0.996
_diffrn_radiation_monochromator graphite
_diffrn_radiation_source 'fine-focus sealed tube'
_diffrn_radiation_type MoK\a
_diffrn_radiation_wavelength 0.71073
_diffrn_reflns_av_R_equivalents 0.0383
_diffrn_reflns_av_sigmaI/netI 0.0429
_diffrn_reflns_limit_h_max 17
_diffrn_reflns_limit_h_min -17
_diffrn_reflns_limit_k_max 22
_diffrn_reflns_limit_k_min -22
_diffrn_reflns_limit_l_max 27
_diffrn_reflns_limit_l_min -27
_diffrn_reflns_number 64023
_diffrn_reflns_theta_full 25.00
_diffrn_reflns_theta_max 25.00
_diffrn_reflns_theta_min 1.74
_exptl_absorpt_coefficient_mu 1.905
_exptl_absorpt_correction_T_max 0.796
_exptl_absorpt_correction_T_min 0.733
_exptl_absorpt_correction_type multi-scan
_exptl_crystal_colour colorless
_exptl_crystal_density_diffrn 1.638
_exptl_crystal_density_method 'not measured'
_exptl_crystal_description Prism
_exptl_crystal_F_000 2920
_exptl_crystal_size_max 0.26
_exptl_crystal_size_mid 0.14
_exptl_crystal_size_min 0.12
_refine_diff_density_max 0.840
_refine_diff_density_min -1.584
_refine_diff_density_rms 0.091
_refine_ls_extinction_method none
_refine_ls_goodness_of_fit_ref 1.017
_refine_ls_hydrogen_treatment mixed
_refine_ls_matrix_type full
_refine_ls_number_parameters 1312
_refine_ls_number_reflns 20752
_refine_ls_number_restraints 801
_refine_ls_restrained_S_all 1.100
_refine_ls_R_factor_all 0.0635
_refine_ls_R_factor_gt 0.0467
_refine_ls_shift/su_max 0.004
_refine_ls_shift/su_mean 0.000
_refine_ls_structure_factor_coef Fsqd
_refine_ls_weighting_details 'calc w=1/[\s^2^(Fo^2^)+(0.0588P)^2^+13.1673P] where P=(Fo^2^+2Fc^2^)/3'
_refine_ls_weighting_scheme calc
_refine_ls_wR_factor_gt 0.1164
_refine_ls_wR_factor_ref 0.1303
_reflns_number_gt 16218
_reflns_number_total 20752
_reflns_threshold_expression >2sigma(I)
_cod_data_source_file ic500979p_si_002.cif
_cod_data_source_block 2
_cod_depositor_comments
;
The following automatic conversions were performed:

'_symmetry_cell_setting' value 'Triclinic' changed to 'triclinic'
according to
/usr/data/users/saulius/crontab/automatic-downloads/rss-feeds/ACS/lib/dictionaries/cif_core.dic
dictionary named 'cif_core.dic' version 2.4.2 from 2011-04-26.

Automatic conversion script
Id: cif_fix_values 2281 2013-09-26 08:29:07Z andrius 

 Adding full bibliography for 4340652--4340655.cif.
;
_cod_original_sg_symbol_H-M P-1
_cod_database_code 4340653

loop_
_symmetry_equiv_pos_as_xyz
'x, y, z'
'-x, -y, -z'

loop_
_atom_site_label
_atom_site_type_symbol
_atom_site_fract_x
_atom_site_fract_y
_atom_site_fract_z
_atom_site_U_iso_or_equiv
_atom_site_adp_type
_atom_site_occupancy
_atom_site_symmetry_multiplicity
_atom_site_calc_flag
_atom_site_refinement_flags
_atom_site_disorder_assembly
_atom_site_disorder_group
Tb1 Tb 1.852556(18) 0.090317(15) 0.251895(12) 0.04024(9) Uani 1 1 d . . .
Tb2 Tb 1.336733(18) 0.588630(15) 0.244826(12) 0.04172(9) Uani 1 1 d . . .
O1 O 2.0051(3) 0.0951(3) 0.3141(2) 0.0670(12) Uani 1 1 d . . .
O2 O 1.8443(3) -0.0331(2) 0.25736(19) 0.0565(11) Uani 1 1 d . . .
O3 O 1.9374(6) -0.1338(4) 0.2398(3) 0.134(3) Uani 1 1 d . . .
O4 O 1.8544(4) -0.1149(3) 0.3224(3) 0.0960(18) Uani 1 1 d . . .
O5 O 1.7978(3) 0.0007(3) 0.14683(19) 0.0692(13) Uani 1 1 d . . .
O6 O 1.9640(3) 0.1215(2) 0.19946(18) 0.0552(10) Uani 1 1 d . . .
O7 O 2.0202(4) 0.1513(3) 0.1141(2) 0.0885(16) Uani 1 1 d . . .
O8 O 2.0594(4) 0.0419(5) 0.1411(3) 0.113(2) Uani 1 1 d . . .
O9 O 1.7692(3) 0.1530(3) 0.1889(2) 0.0717(13) Uani 1 1 d . . .
O10 O 1.6936(3) 0.0504(3) 0.2476(2) 0.0597(11) Uani 1 1 d . . .
O11 O 1.5326(4) -0.0122(3) 0.1848(2) 0.0802(9) Uani 1 1 d U . .
O12 O 1.5575(4) 0.1060(4) 0.2705(3) 0.1035(19) Uani 1 1 d . . .
O13 O 1.8402(4) 0.1111(2) 0.35786(19) 0.0675(13) Uani 1 1 d . . .
O14 O 1.9033(3) 0.2240(2) 0.30417(18) 0.0545(10) Uani 1 1 d . . .
O15 O 1.9899(4) 0.3420(3) 0.3903(2) 0.0951(18) Uani 1 1 d . . .
O16 O 1.8152(4) 0.3152(3) 0.3606(3) 0.0856(9) Uani 1 1 d U . .
O21 O 1.3021(3) 0.7118(2) 0.28323(19) 0.0550(10) Uani 1 1 d . . .
O22 O 1.1726(3) 0.5632(2) 0.2084(2) 0.0587(11) Uani 1 1 d . . .
O23 O 1.0347(4) 0.5802(3) 0.2487(3) 0.0840(9) Uani 1 1 d U . .
O24 O 1.0470(4) 0.6091(3) 0.1517(3) 0.0964(18) Uani 1 1 d . . .
O25 O 1.2899(3) 0.4814(2) 0.1489(2) 0.0615(11) Uani 1 1 d . . .
O26 O 1.3399(3) 0.6461(2) 0.16822(18) 0.0540(10) Uani 1 1 d . . .
O27 O 1.3887(4) 0.6533(3) 0.0747(2) 0.0807(15) Uani 1 1 d . . .
O28 O 1.2194(4) 0.6385(3) 0.0729(2) 0.0790(14) Uani 1 1 d . . .
O29 O 1.4796(3) 0.5747(2) 0.2132(2) 0.0604(11) Uani 1 1 d . . .
O30 O 1.3756(3) 0.4843(2) 0.2727(2) 0.0570(11) Uani 1 1 d . . .
O31 O 1.5120(4) 0.4530(3) 0.3340(2) 0.0820(15) Uani 1 1 d . . .
O32 O 1.4097(3) 0.3586(3) 0.2334(3) 0.0750(14) Uani 1 1 d . . .
O33 O 1.2768(3) 0.5842(3) 0.3326(2) 0.0597(11) Uani 1 1 d . . .
O34 O 1.4607(3) 0.6625(2) 0.33017(18) 0.0548(10) Uani 1 1 d . . .
O35 O 1.5591(3) 0.6456(3) 0.4236(2) 0.0812(15) Uani 1 1 d . . .
O36 O 1.5041(4) 0.7662(3) 0.4305(2) 0.0849(15) Uani 1 1 d . . .
N1 N 2.0067(4) -0.0193(3) 0.3337(3) 0.0633(14) Uani 1 1 d . . .
N2 N 1.6095(4) 0.1157(3) 0.1740(3) 0.0678(15) Uani 1 1 d . . .
N3 N 1.8941(4) 0.0258(3) 0.0842(2) 0.0637(14) Uani 1 1 d . . .
N4 N 1.8890(4) 0.2395(3) 0.4191(2) 0.0647(15) Uani 1 1 d . . .
N5 N 1.1441(4) 0.7039(3) 0.2504(3) 0.0710(16) Uani 1 1 d . . .
N6 N 1.2839(4) 0.5242(3) 0.0647(2) 0.0687(16) Uani 1 1 d . . .
N7 N 1.5339(4) 0.4753(3) 0.2367(3) 0.0649(14) Uani 1 1 d . . .
N8 N 1.3931(4) 0.6401(4) 0.4234(3) 0.0735(17) Uani 1 1 d . . .
N9 N 1.6059(5) 0.8246(5) 0.2095(5) 0.099(2) Uani 1 1 d . . .
N10 N 1.5958(6) 0.8727(5) 0.3020(5) 0.112(3) Uani 1 1 d . . .
N11 N 2.1326(7) 0.3009(5) 0.2578(4) 0.112(3) Uani 1 1 d . . .
N12 N 2.0384(6) 0.3482(5) 0.2116(4) 0.110(3) Uani 1 1 d . . .
Cl1 Cl 2.15567(18) 0.04532(14) 0.44421(10) 0.1024(7) Uani 1 1 d U A .
Cl2 Cl 2.22140(15) 0.09435(19) 0.35084(13) 0.1178(9) Uani 1 1 d U A .
Cl3 Cl 2.1317(2) 0.18833(14) 0.43186(12) 0.1168(9) Uani 1 1 d U A .
Cl4 Cl 1.62949(16) -0.04597(18) 0.05135(12) 0.1261(10) Uani 1 1 d U B .
Cl5 Cl 1.7456(2) -0.15274(13) 0.02897(12) 0.1173(9) Uani 1 1 d U B .
Cl6 Cl 1.7491(2) -0.03838(17) -0.02989(9) 0.1149(9) Uani 1 1 d U B .
Cl7 Cl 1.75991(19) 0.17662(16) 0.07182(11) 0.1026(7) Uani 1 1 d U . .
Cl8 Cl 1.68390(17) 0.28528(12) 0.15177(11) 0.0960(7) Uani 1 1 d U . .
Cl9 Cl 1.56275(17) 0.14748(15) 0.06007(11) 0.1095(8) Uani 1 1 d U . .
Cl10 Cl 1.7440(3) 0.1292(2) 0.47229(15) 0.1513(13) Uani 1 1 d U . .
Cl11 Cl 1.9312(2) 0.21174(17) 0.53459(10) 0.1293(10) Uani 1 1 d U . .
Cl12 Cl 1.8969(3) 0.05694(17) 0.45813(13) 0.1523(14) Uani 1 1 d U . .
Cl27 Cl 1.68998(19) 0.63755(17) 0.22985(18) 0.1445(12) Uani 1 1 d U . .
Cl28 Cl 1.5677(2) 0.5540(2) 0.11032(14) 0.1394(11) Uani 1 1 d U . .
Cl29 Cl 1.67991(19) 0.47814(17) 0.17234(15) 0.1182(9) Uani 1 1 d U . .
P1 P 1.90918(13) -0.07079(10) 0.28669(9) 0.0625(5) Uani 1 1 d . A .
P2 P 1.98075(12) 0.08529(11) 0.13808(8) 0.0602(4) Uani 1 1 d . B .
P3 P 1.60600(12) 0.06670(12) 0.22022(9) 0.0656(5) Uani 1 1 d U . .
P4 P 1.89889(14) 0.27507(10) 0.36513(8) 0.0618(4) Uani 1 1 d U . .
P5 P 1.10634(12) 0.61301(12) 0.21549(9) 0.0658(5) Uani 1 1 d U . .
P6 P 1.30945(13) 0.61498(10) 0.09956(8) 0.0580(4) Uani 1 1 d . . .
P7 P 1.45437(12) 0.44697(10) 0.26877(9) 0.0577(4) Uani 1 1 d . . .
P8 P 1.47519(12) 0.67661(11) 0.39749(8) 0.0599(4) Uani 1 1 d . . .
C1 C 2.1315(5) 0.0932(4) 0.3907(3) 0.0688(19) Uani 1 1 d U . .
C2 C 2.0370(4) 0.0531(4) 0.3410(3) 0.0561(15) Uani 1 1 d U A .
C3 C 1.8996(8) -0.1509(7) 0.3625(5) 0.127(4) Uani 1 1 d U A .
H3A H 1.9338 -0.1844 0.3403 0.153 Uiso 1 1 calc R . .
H3B H 1.9441 -0.1117 0.3982 0.153 Uiso 1 1 calc R . .
C4 C 1.8330(9) -0.1940(7) 0.3822(6) 0.147(4) Uani 1 1 d U . .
H4A H 1.8638 -0.2182 0.4086 0.221 Uiso 1 1 calc R A .
H4B H 1.7891 -0.2328 0.3468 0.221 Uiso 1 1 calc R . .
H4C H 1.8002 -0.1605 0.4050 0.221 Uiso 1 1 calc R . .
C5 C 1.952(3) -0.142(2) 0.1903(15) 0.140(6) Uani 0.44(2) 1 d PU A 1
H5A H 2.0131 -0.1092 0.1961 0.168 Uiso 0.44(2) 1 calc PR A 1
H5B H 1.9061 -0.1227 0.1676 0.168 Uiso 0.44(2) 1 calc PR A 1
C5' C 1.890(2) -0.1848(18) 0.1877(12) 0.150(7) Uani 0.56(2) 1 d PU A 2
H5'A H 1.8527 -0.1605 0.1641 0.180 Uiso 0.56(2) 1 calc PR A 2
H5'B H 1.8472 -0.2242 0.1957 0.180 Uiso 0.56(2) 1 calc PR A 2
C6 C 1.9490(11) -0.2220(8) 0.1500(7) 0.172(5) Uani 1 1 d U . .
H6A H 1.8942 -0.2402 0.1160 0.258 Uiso 1 1 calc R A 1
H6B H 1.9470 -0.2560 0.1741 0.258 Uiso 1 1 calc R A 1
H6C H 2.0041 -0.2208 0.1343 0.258 Uiso 1 1 calc R A 1
C7 C 1.7385(5) -0.0573(4) 0.0392(3) 0.074(2) Uani 1 1 d U . .
C8 C 1.8185(5) -0.0039(4) 0.0969(3) 0.0554(15) Uani 1 1 d U B .
C9 C 2.0512(8) 0.1359(7) 0.0570(5) 0.121(3) Uani 1 1 d U . .
H9A H 2.1138 0.1681 0.0653 0.145 Uiso 1 1 calc R . .
H9B H 2.0545 0.0824 0.0428 0.145 Uiso 1 1 calc R . .
C10 C 1.9918(9) 0.1499(8) 0.0106(5) 0.142(4) Uani 1 1 d U . .
H10A H 2.0151 0.1394 -0.0260 0.213 Uiso 1 1 calc R . .
H10B H 1.9889 0.2030 0.0242 0.213 Uiso 1 1 calc R . .
H10C H 1.9301 0.1171 0.0014 0.213 Uiso 1 1 calc R . .
C11 C 2.132(2) 0.0543(18) 0.1819(12) 0.119(6) Uani 0.438(18) 1 d PU B 1
H11A H 2.1108 0.0518 0.2184 0.143 Uiso 0.438(18) 1 calc PR B 1
H11B H 2.1631 0.1080 0.1909 0.143 Uiso 0.438(18) 1 calc PR B 1
C11' C 2.0746(15) -0.0044(13) 0.1706(10) 0.115(5) Uani 0.562(18) 1 d PU B 2
H11C H 2.0233 -0.0504 0.1537 0.138 Uiso 0.562(18) 1 calc PR B 2
H11D H 2.0755 0.0198 0.2138 0.138 Uiso 0.562(18) 1 calc PR B 2
C12 C 2.203(3) 0.015(3) 0.1804(18) 0.113(7) Uani 0.37(4) 1 d PU B 1
H12A H 2.2499 0.0376 0.2191 0.169 Uiso 0.37(4) 1 calc PR B 1
H12B H 2.2312 0.0197 0.1472 0.169 Uiso 0.37(4) 1 calc PR B 1
H12C H 2.1773 -0.0381 0.1738 0.169 Uiso 0.37(4) 1 calc PR B 1
C12' C 2.1659(19) -0.0279(17) 0.1676(12) 0.126(5) Uani 0.63(4) 1 d PU B 2
H12D H 2.1732 -0.0626 0.1906 0.188 Uiso 0.63(4) 1 calc PR B 2
H12E H 2.2173 0.0171 0.1851 0.188 Uiso 0.63(4) 1 calc PR B 2
H12F H 2.1650 -0.0532 0.1251 0.188 Uiso 0.63(4) 1 calc PR B 2
C13 C 1.6743(5) 0.1860(4) 0.1133(3) 0.0669(18) Uani 1 1 d U . .
C14 C 1.6875(5) 0.1469(3) 0.1639(3) 0.0543(15) Uani 1 1 d U . .
C15 C 1.4418(6) -0.0160(5) 0.1476(4) 0.0894(13) Uani 1 1 d U . .
H15A H 1.4060 0.0094 0.1744 0.107 Uiso 1 1 calc R . .
H15B H 1.4505 0.0115 0.1187 0.107 Uiso 1 1 calc R . .
C16 C 1.3912(8) -0.0925(7) 0.1144(5) 0.142(4) Uani 1 1 d U . .
H16A H 1.3308 -0.0928 0.0913 0.213 Uiso 1 1 calc R . .
H16B H 1.3831 -0.1201 0.1429 0.213 Uiso 1 1 calc R . .
H16C H 1.4251 -0.1170 0.0863 0.213 Uiso 1 1 calc R . .
C17 C 1.6012(12) 0.1729(9) 0.3150(7) 0.182(6) Uani 1 1 d U . .
H17A H 1.6152 0.2121 0.2959 0.219 Uiso 1 1 calc R . .
H17B H 1.6605 0.1679 0.3367 0.219 Uiso 1 1 calc R . .
C18 C 1.5481(13) 0.1989(10) 0.3599(7) 0.217(7) Uani 1 1 d U . .
H18A H 1.5820 0.2487 0.3889 0.325 Uiso 1 1 calc R . .
H18B H 1.5387 0.1628 0.3817 0.325 Uiso 1 1 calc R . .
H18C H 1.4883 0.2023 0.3387 0.325 Uiso 1 1 calc R . .
C19 C 1.8607(6) 0.1414(4) 0.4660(3) 0.078(2) Uani 1 1 d U . .
C20 C 1.8631(5) 0.1655(4) 0.4065(3) 0.0567(15) Uani 1 1 d U . .
C21 C 1.8005(7) 0.3558(5) 0.3214(4) 0.0959(13) Uani 1 1 d U . .
H21A H 1.7709 0.3200 0.2798 0.115 Uiso 1 1 calc R . .
H21B H 1.8605 0.3849 0.3206 0.115 Uiso 1 1 calc R . .
C22 C 1.7425(7) 0.4079(6) 0.3386(5) 0.109(2) Uani 1 1 d U . .
H22A H 1.7357 0.4359 0.3100 0.163 Uiso 1 1 calc R . .
H22B H 1.7712 0.4435 0.3798 0.163 Uiso 1 1 calc R . .
H22C H 1.6819 0.3792 0.3376 0.163 Uiso 1 1 calc R . .
C23 C 2.0028(8) 0.4039(6) 0.4523(5) 0.128(4) Uani 1 1 d DU . .
H23A H 2.0199 0.4546 0.4483 0.154 Uiso 1 1 calc R . .
H23B H 1.9444 0.3992 0.4650 0.154 Uiso 1 1 calc R . .
C24 C 2.0735(9) 0.3957(7) 0.4969(5) 0.154(5) Uani 1 1 d DU . .
H24A H 2.0818 0.4350 0.5361 0.231 Uiso 1 1 calc R . .
H24B H 2.1312 0.4006 0.4842 0.231 Uiso 1 1 calc R . .
H24C H 2.0559 0.3458 0.5011 0.231 Uiso 1 1 calc R . .
C25 C 1.2523(5) 0.8269(4) 0.3100(3) 0.0635(13) Uani 1 1 d U . .
Cl21 Cl 1.1539(3) 0.8615(2) 0.3220(4) 0.141(2) Uani 0.869(10) 1 d PU C 1
Cl22 Cl 1.3065(4) 0.87025(19) 0.2630(2) 0.1181(14) Uani 0.869(10) 1 d PU C 1
Cl23 Cl 1.3329(4) 0.85498(19) 0.38314(13) 0.1040(13) Uani 0.869(10) 1 d PU C 1
ClA Cl 1.1456(18) 0.8545(16) 0.2836(13) 0.102(5) Uiso 0.131(10) 1 d PU C 2
ClB Cl 1.337(2) 0.8726(19) 0.2883(16) 0.117(6) Uiso 0.131(10) 1 d PU C 2
ClC Cl 1.280(2) 0.8455(16) 0.3826(13) 0.115(5) Uiso 0.131(10) 1 d PU C 2
C26 C 1.2314(5) 0.7372(4) 0.2781(3) 0.0582(13) Uani 1 1 d U C .
C27 C 0.9687(6) 0.6210(5) 0.2722(4) 0.0938(13) Uani 1 1 d U . .
H27A H 0.9991 0.6756 0.2906 0.113 Uiso 1 1 calc R . .
H27B H 0.9167 0.6146 0.2379 0.113 Uiso 1 1 calc R . .
C28 C 0.9339(10) 0.5955(9) 0.3164(6) 0.178(5) Uani 1 1 d U . .
H28A H 0.8868 0.6216 0.3279 0.266 Uiso 1 1 calc R . .
H28B H 0.9842 0.6065 0.3523 0.266 Uiso 1 1 calc R . .
H28C H 0.9068 0.5409 0.2993 0.266 Uiso 1 1 calc R . .
C29 C 1.0110(9) 0.5404(7) 0.1003(6) 0.150(5) Uani 1 1 d U . .
H29A H 1.0365 0.5466 0.0661 0.180 Uiso 1 1 calc R . .
H29B H 1.0319 0.4987 0.1113 0.180 Uiso 1 1 calc R . .
C30 C 0.9125(11) 0.5200(9) 0.0807(7) 0.219(7) Uani 1 1 d U . .
H30A H 0.8923 0.4731 0.0458 0.329 Uiso 1 1 calc R . .
H30B H 0.8913 0.5605 0.0690 0.329 Uiso 1 1 calc R . .
H30C H 0.8867 0.5123 0.1140 0.329 Uiso 1 1 calc R . .
C31 C 1.2581(5) 0.3901(4) 0.0501(3) 0.0717(15) Uani 1 1 d U . .
Cl24 Cl 1.3030(6) 0.3320(2) 0.08601(17) 0.147(2) Uani 0.797(9) 1 d PU D 1
Cl25 Cl 1.1282(3) 0.3576(3) 0.0303(2) 0.132(2) Uani 0.797(9) 1 d PU D 1
Cl26 Cl 1.2892(5) 0.3809(3) -0.0219(2) 0.1053(15) Uani 0.797(9) 1 d PU D 1
ClD Cl 1.3688(13) 0.3578(11) 0.0841(8) 0.113(4) Uiso 0.203(9) 1 d PU D 2
ClE Cl 1.1710(13) 0.3330(9) 0.0483(8) 0.111(4) Uiso 0.203(9) 1 d PU D 2
ClF Cl 1.269(2) 0.3683(19) -0.0180(15) 0.121(6) Uiso 0.203(9) 1 d PU D 2
C32 C 1.2803(5) 0.4745(4) 0.0938(3) 0.0665(14) Uani 1 1 d U D .
C33 C 1.3822(8) 0.6318(7) 0.0080(4) 0.129(4) Uani 1 1 d U . .
H33A H 1.3808 0.5774 -0.0085 0.155 Uiso 1 1 calc R . .
H33B H 1.3243 0.6397 -0.0129 0.155 Uiso 1 1 calc R . .
C34 C 1.4587(9) 0.6758(8) -0.0040(5) 0.145(4) Uani 1 1 d U . .
H34A H 1.4547 0.6587 -0.0477 0.217 Uiso 1 1 calc R . .
H34B H 1.5162 0.6697 0.0180 0.217 Uiso 1 1 calc R . .
H34C H 1.4575 0.7293 0.0096 0.217 Uiso 1 1 calc R . .
C35 C 1.2139(8) 0.7172(6) 0.0961(5) 0.115(3) Uani 1 1 d U . .
H35A H 1.2008 0.7269 0.1367 0.138 Uiso 1 1 calc R . .
H35B H 1.2744 0.7509 0.1013 0.138 Uiso 1 1 calc R . .
C36 C 1.1451(10) 0.7360(7) 0.0575(6) 0.162(5) Uani 1 1 d U . .
H36A H 1.1458 0.7895 0.0752 0.243 Uiso 1 1 calc R . .
H36B H 1.0845 0.7046 0.0536 0.243 Uiso 1 1 calc R . .
H36C H 1.1576 0.7269 0.0173 0.243 Uiso 1 1 calc R . .
C37 C 1.6136(5) 0.5473(5) 0.1821(4) 0.078(2) Uani 1 1 d U . .
C38 C 1.5329(4) 0.5309(4) 0.2142(3) 0.0539(15) Uani 1 1 d U . .
C39 C 1.4668(9) 0.4496(8) 0.3835(6) 0.142(4) Uani 1 1 d DU . .
H39A H 1.4899 0.4988 0.4168 0.170 Uiso 1 1 calc R . .
H39B H 1.4000 0.4428 0.3679 0.170 Uiso 1 1 calc R . .
C40 C 1.4797(13) 0.3911(9) 0.4084(7) 0.209(6) Uani 1 1 d DU . .
H40A H 1.4406 0.3891 0.4367 0.314 Uiso 1 1 calc R . .
H40B H 1.5442 0.4017 0.4302 0.314 Uiso 1 1 calc R . .
H40C H 1.4630 0.3424 0.3755 0.314 Uiso 1 1 calc R . .
C41 C 1.4672(7) 0.3058(5) 0.2136(6) 0.116(3) Uani 1 1 d U . .
H41A H 1.5169 0.3101 0.2487 0.139 Uiso 1 1 calc R . .
H41B H 1.4959 0.3186 0.1825 0.139 Uiso 1 1 calc R . .
C42 C 1.4074(8) 0.2258(5) 0.1874(6) 0.150(5) Uani 1 1 d U . .
H42A H 1.4451 0.1905 0.1746 0.225 Uiso 1 1 calc R . .
H42B H 1.3591 0.2216 0.1522 0.225 Uiso 1 1 calc R . .
H42C H 1.3792 0.2135 0.2184 0.225 Uiso 1 1 calc R . .
C43 C 1.2410(6) 0.5726(5) 0.4242(4) 0.083(2) Uani 1 1 d U . .
Cl30 Cl 1.2009(4) 0.6442(3) 0.4638(3) 0.156(2) Uani 0.748(5) 1 d PU E 1
Cl31 Cl 1.1428(3) 0.4975(3) 0.37231(18) 0.142(2) Uani 0.748(5) 1 d PU E 1
Cl32 Cl 1.2952(3) 0.5298(3) 0.4752(3) 0.1410(17) Uani 0.748(5) 1 d PU E 1
ClG Cl 1.1286(9) 0.5667(8) 0.3907(6) 0.118(3) Uiso 0.252(5) 1 d PU E 2
ClH Cl 1.2631(11) 0.4905(9) 0.4331(8) 0.135(4) Uiso 0.252(5) 1 d PU E 2
ClI Cl 1.2611(12) 0.6435(9) 0.5015(7) 0.147(4) Uiso 0.252(5) 1 d PU E 2
C44 C 1.3099(5) 0.6017(4) 0.3884(3) 0.0600(16) Uani 1 1 d U E .
C45 C 1.5202(11) 0.8006(7) 0.4972(4) 0.158(5) Uani 1 1 d U . .
H45A H 1.4631 0.7851 0.5094 0.190 Uiso 1 1 calc R . .
H45B H 1.5686 0.7817 0.5178 0.190 Uiso 1 1 calc R . .
C46 C 1.5472(11) 0.8798(7) 0.5161(5) 0.182(6) Uani 1 1 d U . .
H46A H 1.5552 0.9006 0.5602 0.273 Uiso 1 1 calc R . .
H46B H 1.4998 0.8987 0.4954 0.273 Uiso 1 1 calc R . .
H46C H 1.6054 0.8954 0.5060 0.273 Uiso 1 1 calc R . .
C47 C 1.6468(6) 0.6635(7) 0.4062(6) 0.128(4) Uani 1 1 d U . .
H47A H 1.6335 0.6533 0.3618 0.154 Uiso 1 1 calc R . .
H47B H 1.6766 0.7180 0.4266 0.154 Uiso 1 1 calc R . .
C48 C 1.7082(7) 0.6208(8) 0.4221(7) 0.164(5) Uani 1 1 d U . .
H48A H 1.7667 0.6373 0.4127 0.246 Uiso 1 1 calc R . .
H48B H 1.6816 0.5670 0.3989 0.246 Uiso 1 1 calc R . .
H48C H 1.7188 0.6284 0.4657 0.246 Uiso 1 1 calc R . .
C49 C 1.6370(10) 0.8180(8) 0.1532(6) 0.166(5) Uani 1 1 d U . .
H49A H 1.6856 0.8629 0.1599 0.249 Uiso 1 1 calc R . .
H49B H 1.5851 0.8140 0.1203 0.249 Uiso 1 1 calc R . .
H49C H 1.6608 0.7728 0.1421 0.249 Uiso 1 1 calc R . .
C50 C 1.6376(7) 0.8828(6) 0.2598(6) 0.105(3) Uani 1 1 d U . .
H50A H 1.6842 0.9262 0.2651 0.126 Uiso 1 1 calc R . .
C51 C 1.5388(8) 0.7749(7) 0.2188(7) 0.142(4) Uani 1 1 d U . .
H51A H 1.5027 0.7282 0.1898 0.170 Uiso 1 1 calc R . .
C52 C 1.5328(8) 0.8037(7) 0.2766(7) 0.139(4) Uani 1 1 d U . .
H52A H 1.4929 0.7808 0.2961 0.166 Uiso 1 1 calc R . .
C53 C 1.6230(12) 0.9234(9) 0.3720(8) 0.191(5) Uani 1 1 d U . .
H53A H 1.6133 0.8925 0.3984 0.230 Uiso 1 1 calc R . .
H53B H 1.6876 0.9535 0.3851 0.230 Uiso 1 1 calc R . .
C54 C 1.5610(12) 0.9693(10) 0.3714(9) 0.211(6) Uani 1 1 d U . .
H54A H 1.5689 1.0034 0.4128 0.317 Uiso 1 1 calc R . .
H54B H 1.4980 0.9375 0.3562 0.317 Uiso 1 1 calc R . .
H54C H 1.5725 0.9990 0.3449 0.317 Uiso 1 1 calc R . .
C55 C 2.1741(11) 0.2573(8) 0.2969(7) 0.186(5) Uani 1 1 d U . .
H55A H 2.1260 0.2321 0.3117 0.279 Uiso 1 1 calc R . .
H55B H 2.2228 0.2927 0.3316 0.279 Uiso 1 1 calc R . .
H55C H 2.2000 0.2194 0.2724 0.279 Uiso 1 1 calc R . .
C56 C 2.0474(8) 0.3010(6) 0.2415(6) 0.113(3) Uani 1 1 d U . .
H56A H 1.9981 0.2711 0.2500 0.136 Uiso 1 1 calc R . .
C57 C 2.1829(9) 0.3500(8) 0.2352(7) 0.152(4) Uani 1 1 d U . .
H57A H 2.2473 0.3599 0.2391 0.182 Uiso 1 1 calc R . .
C58 C 2.1254(10) 0.3803(8) 0.2078(7) 0.151(4) Uani 1 1 d U . .
H58A H 2.1402 0.4170 0.1889 0.182 Uiso 1 1 calc R . .
C59 C 1.9445(12) 0.3771(10) 0.2010(8) 0.198(5) Uani 1 1 d DU . .
H59A H 1.8935 0.3503 0.2132 0.238 Uiso 1 1 calc R . .
H59B H 1.9537 0.4327 0.2177 0.238 Uiso 1 1 calc R . .
C60 C 1.9395(14) 0.3472(11) 0.1329(8) 0.249(7) Uani 1 1 d DU . .
H60A H 1.8839 0.3548 0.1099 0.374 Uiso 1 1 calc R . .
H60B H 1.9375 0.2931 0.1207 0.374 Uiso 1 1 calc R . .
H60C H 1.9938 0.3744 0.1247 0.374 Uiso 1 1 calc R . .

loop_
_atom_site_aniso_label
_atom_site_aniso_U_11
_atom_site_aniso_U_22
_atom_site_aniso_U_33
_atom_site_aniso_U_23
_atom_site_aniso_U_13
_atom_site_aniso_U_12
Tb1 0.03893(15) 0.04031(15) 0.04042(15) 0.01668(11) 0.00707(11) 0.00455(11)
Tb2 0.04167(16) 0.04081(16) 0.04661(16) 0.01477(12) 0.01745(12) 0.01286(12)
O1 0.051(3) 0.070(3) 0.079(3) 0.043(3) -0.007(2) 0.004(2)
O2 0.057(3) 0.040(2) 0.064(3) 0.0163(19) 0.000(2) 0.0078(19)
O3 0.175(7) 0.100(5) 0.097(5) -0.014(4) -0.012(5) 0.084(5)
O4 0.080(4) 0.090(4) 0.127(5) 0.073(4) 0.003(3) 0.006(3)
O5 0.073(3) 0.072(3) 0.042(2) 0.007(2) 0.011(2) -0.011(2)
O6 0.044(2) 0.066(3) 0.052(2) 0.020(2) 0.0106(19) 0.006(2)
O7 0.086(4) 0.110(4) 0.078(3) 0.045(3) 0.036(3) 0.010(3)
O8 0.091(4) 0.198(7) 0.083(4) 0.056(4) 0.033(3) 0.092(5)
O9 0.044(2) 0.080(3) 0.093(3) 0.054(3) -0.007(2) 0.005(2)
O10 0.043(2) 0.073(3) 0.072(3) 0.035(2) 0.019(2) 0.012(2)
O11 0.0697(14) 0.0823(14) 0.0857(14) 0.0254(12) 0.0176(12) 0.0176(11)
O12 0.085(4) 0.127(5) 0.095(4) 0.013(4) 0.042(3) 0.037(4)
O13 0.098(4) 0.052(3) 0.045(2) 0.016(2) 0.020(2) -0.002(2)
O14 0.070(3) 0.045(2) 0.053(2) 0.0220(19) 0.018(2) 0.010(2)
O15 0.121(5) 0.060(3) 0.075(3) 0.002(3) 0.030(3) -0.022(3)
O16 0.0893(14) 0.0802(14) 0.0875(14) 0.0260(11) 0.0196(12) 0.0273(11)
O21 0.053(2) 0.050(2) 0.063(3) 0.013(2) 0.017(2) 0.025(2)
O22 0.047(2) 0.054(2) 0.070(3) 0.015(2) 0.011(2) 0.012(2)
O23 0.0749(14) 0.0873(14) 0.0890(14) 0.0266(12) 0.0262(11) 0.0169(11)
O24 0.079(4) 0.099(4) 0.091(4) 0.021(3) -0.014(3) 0.027(3)
O25 0.082(3) 0.044(2) 0.056(3) 0.010(2) 0.024(2) 0.012(2)
O26 0.063(3) 0.045(2) 0.052(2) 0.0158(18) 0.015(2) 0.0076(19)
O27 0.095(4) 0.087(4) 0.059(3) 0.027(3) 0.033(3) 0.004(3)
O28 0.086(4) 0.069(3) 0.075(3) 0.024(3) 0.000(3) 0.023(3)
O29 0.056(3) 0.062(3) 0.080(3) 0.029(2) 0.037(2) 0.026(2)
O30 0.058(3) 0.051(2) 0.079(3) 0.033(2) 0.030(2) 0.022(2)
O31 0.077(3) 0.099(4) 0.085(4) 0.045(3) 0.018(3) 0.038(3)
O32 0.069(3) 0.053(3) 0.109(4) 0.027(3) 0.028(3) 0.024(2)
O33 0.054(3) 0.076(3) 0.060(3) 0.027(2) 0.029(2) 0.019(2)
O34 0.043(2) 0.067(3) 0.054(2) 0.019(2) 0.0164(19) 0.008(2)
O35 0.060(3) 0.107(4) 0.084(3) 0.046(3) 0.010(3) 0.023(3)
O36 0.098(4) 0.077(3) 0.063(3) 0.009(3) 0.011(3) 0.012(3)
N1 0.067(4) 0.055(3) 0.065(3) 0.022(3) 0.001(3) 0.021(3)
N2 0.050(3) 0.080(4) 0.079(4) 0.030(3) 0.015(3) 0.027(3)
N3 0.061(3) 0.079(4) 0.050(3) 0.013(3) 0.020(3) 0.021(3)
N4 0.090(4) 0.052(3) 0.053(3) 0.014(3) 0.026(3) 0.019(3)
N5 0.058(3) 0.066(4) 0.089(4) 0.019(3) 0.014(3) 0.031(3)
N6 0.090(4) 0.055(3) 0.049(3) 0.010(3) 0.006(3) 0.011(3)
N7 0.055(3) 0.067(4) 0.087(4) 0.033(3) 0.029(3) 0.025(3)
N8 0.064(4) 0.108(5) 0.053(3) 0.031(3) 0.022(3) 0.018(4)
N9 0.065(4) 0.100(6) 0.131(7) 0.047(5) 0.021(5) 0.009(4)
N10 0.104(6) 0.086(5) 0.147(8) 0.039(5) 0.043(6) 0.012(5)
N11 0.100(6) 0.083(5) 0.137(7) 0.037(5) 0.024(5) -0.011(5)
N12 0.100(6) 0.085(5) 0.137(7) 0.037(5) 0.037(5) 0.001(5)
Cl1 0.1124(17) 0.1098(17) 0.0792(13) 0.0495(12) -0.0173(12) 0.0250(14)
Cl2 0.0558(12) 0.185(3) 0.1219(19) 0.0736(19) 0.0141(12) 0.0232(14)
Cl3 0.135(2) 0.0787(14) 0.0971(16) 0.0113(12) -0.0279(15) 0.0159(14)
Cl4 0.0644(13) 0.162(2) 0.0956(16) -0.0247(16) -0.0010(12) 0.0229(14)
Cl5 0.155(2) 0.0630(13) 0.1046(17) -0.0083(12) 0.0315(16) 0.0149(14)
Cl6 0.133(2) 0.136(2) 0.0507(11) 0.0172(12) -0.0027(12) 0.0221(17)
Cl7 0.1129(18) 0.135(2) 0.0839(14) 0.0532(14) 0.0365(13) 0.0509(16)
Cl8 0.1106(17) 0.0683(12) 0.1121(16) 0.0343(11) 0.0107(13) 0.0398(12)
Cl9 0.0900(15) 0.1264(19) 0.0932(15) 0.0448(14) -0.0285(13) 0.0188(14)
Cl10 0.152(3) 0.199(3) 0.118(2) 0.064(2) 0.082(2) 0.011(2)
Cl11 0.195(3) 0.123(2) 0.0516(11) 0.0259(12) 0.0011(15) 0.032(2)
Cl12 0.298(4) 0.114(2) 0.0995(18) 0.0698(16) 0.078(2) 0.100(3)
Cl27 0.0830(16) 0.108(2) 0.218(3) 0.022(2) 0.064(2) -0.0106(14)
Cl28 0.154(3) 0.217(3) 0.116(2) 0.092(2) 0.091(2) 0.097(2)
Cl29 0.1012(17) 0.130(2) 0.170(2) 0.0612(18) 0.0863(18) 0.0698(16)
P1 0.0687(11) 0.0441(9) 0.0708(11) 0.0184(8) 0.0040(9) 0.0190(8)
P2 0.0488(9) 0.0847(13) 0.0567(10) 0.0301(9) 0.0200(8) 0.0222(9)
P3 0.0464(9) 0.0771(11) 0.0763(11) 0.0235(9) 0.0219(8) 0.0196(8)
P4 0.0793(11) 0.0471(9) 0.0615(10) 0.0191(7) 0.0216(9) 0.0162(8)
P5 0.0468(9) 0.0746(11) 0.0764(11) 0.0231(9) 0.0144(8) 0.0208(8)
P6 0.0696(11) 0.0536(10) 0.0483(9) 0.0169(8) 0.0132(8) 0.0103(8)
P7 0.0528(9) 0.0546(10) 0.0757(11) 0.0279(9) 0.0210(9) 0.0224(8)
P8 0.0528(10) 0.0729(12) 0.0527(10) 0.0203(8) 0.0105(8) 0.0158(9)
C1 0.065(4) 0.075(5) 0.064(4) 0.029(4) -0.002(3) 0.019(4)
C2 0.048(3) 0.072(4) 0.054(4) 0.026(3) 0.011(3) 0.021(3)
C3 0.128(8) 0.132(8) 0.145(8) 0.104(7) 0.012(7) 0.016(7)
C4 0.142(10) 0.149(10) 0.150(9) 0.096(8) 0.002(8) -0.008(8)
C5 0.140(6) 0.140(6) 0.140(6) 0.047(2) 0.0350(18) 0.0345(18)
C5' 0.150(7) 0.150(7) 0.150(7) 0.050(3) 0.038(2) 0.037(2)
C6 0.172(5) 0.172(5) 0.172(5) 0.0561(19) 0.0428(16) 0.0429(16)
C7 0.080(5) 0.070(5) 0.052(4) -0.006(3) 0.014(4) 0.017(4)
C8 0.066(4) 0.049(4) 0.047(3) 0.009(3) 0.010(3) 0.020(3)
C9 0.128(8) 0.167(9) 0.107(7) 0.077(6) 0.062(6) 0.045(7)
C10 0.173(11) 0.184(11) 0.097(7) 0.072(7) 0.050(7) 0.055(9)
C11 0.119(6) 0.119(6) 0.119(6) 0.040(2) 0.0296(18) 0.0298(17)
C11' 0.115(5) 0.115(5) 0.115(5) 0.038(2) 0.0287(17) 0.0290(17)
C12 0.093(11) 0.125(13) 0.127(11) 0.040(11) 0.016(10) 0.058(10)
C12' 0.119(10) 0.122(10) 0.142(9) 0.044(8) 0.017(8) 0.063(8)
C13 0.067(4) 0.065(4) 0.063(4) 0.019(3) -0.001(3) 0.023(3)
C14 0.058(4) 0.047(3) 0.054(4) 0.012(3) 0.003(3) 0.021(3)
C15 0.0853(15) 0.0891(15) 0.0911(16) 0.0278(10) 0.0198(10) 0.0209(10)
C16 0.106(8) 0.127(9) 0.142(9) 0.007(7) -0.004(7) -0.002(7)
C17 0.224(15) 0.176(12) 0.144(11) 0.006(10) 0.079(10) 0.088(11)
C18 0.279(17) 0.217(14) 0.155(11) 0.005(10) 0.113(11) 0.097(13)
C19 0.107(6) 0.078(5) 0.058(4) 0.030(4) 0.029(4) 0.027(4)
C20 0.063(4) 0.064(4) 0.049(4) 0.023(3) 0.021(3) 0.017(3)
C21 0.0979(15) 0.0944(15) 0.0957(15) 0.0326(10) 0.0216(10) 0.0253(10)
C22 0.112(4) 0.101(4) 0.112(4) 0.033(3) 0.018(4) 0.039(3)
C23 0.145(9) 0.095(7) 0.120(8) 0.014(6) 0.040(7) -0.003(6)
C24 0.135(10) 0.152(10) 0.116(9) 0.019(8) -0.008(7) -0.029(8)
C25 0.0641(16) 0.0629(16) 0.0644(16) 0.0206(10) 0.0159(10) 0.0184(11)
Cl21 0.105(2) 0.093(2) 0.202(5) -0.006(2) 0.034(3) 0.0627(18)
Cl22 0.179(4) 0.0736(17) 0.105(3) 0.0441(18) 0.037(3) 0.014(2)
Cl23 0.125(3) 0.0898(18) 0.0731(15) -0.0033(13) 0.0061(18) 0.036(2)
C26 0.062(2) 0.059(2) 0.060(2) 0.0228(19) 0.0190(19) 0.0220(19)
C27 0.0901(15) 0.0944(16) 0.0960(16) 0.0282(10) 0.0259(10) 0.0234(10)
C28 0.156(10) 0.248(13) 0.145(9) 0.050(10) 0.096(8) 0.057(10)
C29 0.132(10) 0.129(9) 0.127(9) 0.021(7) -0.044(8) -0.004(8)
C30 0.159(12) 0.192(13) 0.202(13) 0.004(11) -0.075(11) 0.010(11)
C31 0.0726(17) 0.0702(17) 0.0705(17) 0.0215(11) 0.0179(11) 0.0166(11)
Cl24 0.253(6) 0.067(2) 0.101(2) 0.0071(17) 0.006(3) 0.065(3)
Cl25 0.109(3) 0.106(3) 0.119(3) -0.008(2) 0.018(2) -0.037(2)
Cl26 0.137(4) 0.090(3) 0.0756(19) -0.0055(18) 0.051(2) 0.023(2)
C32 0.068(2) 0.065(2) 0.066(2) 0.018(2) 0.019(2) 0.017(2)
C33 0.150(9) 0.151(9) 0.070(6) 0.026(6) 0.052(6) -0.011(7)
C34 0.170(11) 0.175(11) 0.096(7) 0.063(7) 0.052(7) 0.006(9)
C35 0.136(8) 0.097(7) 0.116(7) 0.039(6) 0.007(6) 0.057(6)
C36 0.174(11) 0.145(9) 0.168(11) 0.061(8) -0.008(9) 0.075(9)
C37 0.061(4) 0.080(5) 0.105(6) 0.030(4) 0.043(4) 0.025(4)
C38 0.042(3) 0.061(4) 0.056(4) 0.011(3) 0.020(3) 0.012(3)
C39 0.168(10) 0.190(11) 0.156(9) 0.130(9) 0.086(8) 0.095(9)
C40 0.254(15) 0.253(15) 0.211(13) 0.160(11) 0.095(12) 0.112(13)
C41 0.099(7) 0.067(5) 0.182(10) 0.024(6) 0.040(7) 0.042(5)
C42 0.141(9) 0.065(6) 0.209(11) 0.003(7) 0.016(8) 0.042(6)
C43 0.081(5) 0.110(6) 0.079(5) 0.044(5) 0.040(4) 0.030(5)
Cl30 0.157(4) 0.148(3) 0.189(4) 0.032(3) 0.136(4) 0.053(3)
Cl31 0.133(3) 0.157(4) 0.106(2) 0.037(2) 0.050(2) -0.049(3)
Cl32 0.131(3) 0.198(4) 0.146(4) 0.128(3) 0.054(3) 0.031(3)
C44 0.061(4) 0.076(4) 0.060(4) 0.032(3) 0.031(3) 0.028(4)
C45 0.253(14) 0.108(8) 0.072(6) -0.010(6) 0.029(8) 0.018(9)
C46 0.248(15) 0.127(9) 0.101(8) -0.031(7) 0.001(9) 0.032(10)
C47 0.056(5) 0.180(10) 0.185(10) 0.109(9) 0.032(6) 0.041(6)
C48 0.073(6) 0.164(10) 0.271(14) 0.088(10) 0.038(8) 0.049(7)
C49 0.143(9) 0.175(9) 0.156(9) 0.046(8) 0.041(8) -0.006(8)
C50 0.081(5) 0.082(5) 0.170(8) 0.069(6) 0.041(6) 0.010(4)
C51 0.100(6) 0.096(7) 0.209(10) 0.029(7) 0.056(7) -0.011(5)
C52 0.122(7) 0.101(7) 0.204(9) 0.067(7) 0.077(7) -0.009(6)
C53 0.154(9) 0.152(9) 0.236(10) 0.024(9) 0.051(9) 0.024(8)
C54 0.165(10) 0.167(10) 0.252(11) 0.022(10) 0.049(10) 0.000(9)
C55 0.183(10) 0.133(8) 0.233(11) 0.100(8) 0.007(9) -0.001(8)
C56 0.110(7) 0.084(6) 0.159(8) 0.054(6) 0.067(6) -0.001(5)
C57 0.110(8) 0.128(8) 0.212(10) 0.071(7) 0.055(7) -0.023(6)
C58 0.145(8) 0.124(7) 0.186(9) 0.079(7) 0.054(7) -0.025(7)
C59 0.174(10) 0.166(9) 0.223(11) 0.049(9) 0.041(10) -0.002(8)
C60 0.205(11) 0.199(11) 0.279(13) 0.039(11) 0.030(12) -0.010(10)

loop_
_atom_type_symbol
_atom_type_description
_atom_type_scat_dispersion_real
_atom_type_scat_dispersion_imag
_atom_type_scat_source
C C 0.0033 0.0016 'International Tables Vol C Tables 4.2.6.8 and 6.1.1.4'
H H 0.0000 0.0000 'International Tables Vol C Tables 4.2.6.8 and 6.1.1.4'
N N 0.0061 0.0033 'International Tables Vol C Tables 4.2.6.8 and 6.1.1.4'
O O 0.0106 0.0060 'International Tables Vol C Tables 4.2.6.8 and 6.1.1.4'
P P 0.1023 0.0942 'International Tables Vol C Tables 4.2.6.8 and 6.1.1.4'
Cl Cl 0.1484 0.1585 'International Tables Vol C Tables 4.2.6.8 and 6.1.1.4'
Tb Tb -0.1723 4.1537 'International Tables Vol C Tables 4.2.6.8 and 6.1.1.4'

loop_
_geom_angle_atom_site_label_1
_geom_angle_atom_site_label_2
_geom_angle_atom_site_label_3
_geom_angle
O6 Tb1 O2 110.62(15)
O6 Tb1 O10 146.91(14)
O2 Tb1 O10 79.19(15)
O6 Tb1 O14 80.61(15)
O2 Tb1 O14 147.26(14)
O10 Tb1 O14 108.61(15)
O6 Tb1 O5 73.44(15)
O2 Tb1 O5 72.75(16)
O10 Tb1 O5 80.14(16)
O14 Tb1 O5 139.21(15)
O6 Tb1 O13 138.86(15)
O2 Tb1 O13 79.14(15)
O10 Tb1 O13 73.03(16)
O14 Tb1 O13 73.36(14)
O5 Tb1 O13 144.16(15)
O6 Tb1 O9 79.81(15)
O2 Tb1 O9 138.54(15)
O10 Tb1 O9 73.38(15)
O14 Tb1 O9 72.45(15)
O5 Tb1 O9 72.39(18)
O13 Tb1 O9 120.06(18)
O6 Tb1 O1 72.73(15)
O2 Tb1 O1 73.88(14)
O10 Tb1 O1 139.14(15)
O14 Tb1 O1 80.97(15)
O5 Tb1 O1 118.96(17)
O13 Tb1 O1 72.15(17)
O9 Tb1 O1 144.41(15)
O34 Tb2 O26 107.65(14)
O34 Tb2 O30 83.67(15)
O26 Tb2 O30 142.05(14)
O34 Tb2 O22 142.09(14)
O26 Tb2 O22 83.95(15)
O30 Tb2 O22 109.55(15)
O34 Tb2 O33 75.61(14)
O26 Tb2 O33 145.15(15)
O30 Tb2 O33 72.28(14)
O22 Tb2 O33 75.19(15)
O34 Tb2 O21 73.84(14)
O26 Tb2 O21 72.67(14)
O30 Tb2 O21 144.17(15)
O22 Tb2 O21 75.75(14)
O33 Tb2 O21 75.28(15)
O34 Tb2 O25 144.88(15)
O26 Tb2 O25 75.70(14)
O30 Tb2 O25 75.18(15)
O22 Tb2 O25 72.46(15)
O33 Tb2 O25 122.09(15)
O21 Tb2 O25 136.89(15)
O34 Tb2 O29 73.25(15)
O26 Tb2 O29 74.36(15)
O30 Tb2 O29 74.71(14)
O22 Tb2 O29 143.81(15)
O33 Tb2 O29 136.47(15)
O21 Tb2 O29 122.59(15)
O25 Tb2 O29 74.28(16)
C2 O1 Tb1 135.4(4)
P1 O2 Tb1 135.4(2)
C5 O3 C5' 52.2(17)
C5 O3 P1 134.6(18)
C5' O3 P1 131.4(14)
C3 O4 P1 122.1(6)
C8 O5 Tb1 135.8(4)
P2 O6 Tb1 134.9(2)
C9 O7 P2 122.1(6)
C11 O8 C11' 56.7(14)
C11 O8 P2 131.3(14)
C11' O8 P2 129.8(10)
C14 O9 Tb1 136.5(4)
P3 O10 Tb1 136.2(3)
C15 O11 P3 121.2(5)
C17 O12 P3 121.4(8)
C20 O13 Tb1 136.6(4)
P4 O14 Tb1 133.9(2)
C23 O15 P4 118.5(6)
C21 O16 P4 122.5(6)
C26 O21 Tb2 135.9(4)
P5 O22 Tb2 132.4(3)
C27 O23 P5 122.7(5)
C29 O24 P5 123.6(7)
C32 O25 Tb2 135.1(4)
P6 O26 Tb2 132.8(2)
C33 O27 P6 120.7(6)
C35 O28 P6 119.3(5)
C38 O29 Tb2 136.4(4)
P7 O30 Tb2 134.0(2)
C39 O31 P7 121.2(6)
C41 O32 P7 121.4(5)
C44 O33 Tb2 135.9(4)
P8 O34 Tb2 132.9(2)
C47 O35 P8 118.5(5)
C45 O36 P8 121.8(6)
C2 N1 P1 122.2(4)
C14 N2 P3 122.7(5)
C8 N3 P2 121.0(5)
C20 N4 P4 120.6(5)
C26 N5 P5 123.3(5)
C32 N6 P6 122.9(5)
C38 N7 P7 122.6(4)
C44 N8 P8 123.3(5)
C50 N9 C51 107.6(10)
C50 N9 C49 124.5(10)
C51 N9 C49 127.8(11)
C50 N10 C52 107.1(10)
C50 N10 C53 126.9(11)
C52 N10 C53 125.3(12)
C56 N11 C57 107.6(11)
C56 N11 C55 127.4(10)
C57 N11 C55 124.9(12)
C56 N12 C58 107.8(11)
C56 N12 C59 121.2(10)
C58 N12 C59 128.8(11)
O2 P1 O3 113.5(3)
O2 P1 O4 107.1(3)
O3 P1 O4 104.4(5)
O2 P1 N1 119.4(3)
O3 P1 N1 104.0(4)
O4 P1 N1 107.5(3)
O6 P2 O8 113.2(3)
O6 P2 O7 107.8(3)
O8 P2 O7 103.5(4)
O6 P2 N3 118.2(3)
O8 P2 N3 105.2(4)
O7 P2 N3 107.8(3)
O10 P3 O12 112.3(3)
O10 P3 O11 107.9(3)
O12 P3 O11 101.7(3)
O10 P3 N2 118.2(3)
O12 P3 N2 107.4(3)
O11 P3 N2 108.1(3)
O14 P4 O15 107.5(3)
O14 P4 O16 113.1(3)
O15 P4 O16 105.6(3)
O14 P4 N4 119.1(3)
O15 P4 N4 107.3(3)
O16 P4 N4 103.4(3)
O22 P5 O24 112.1(3)
O22 P5 O23 107.1(3)
O24 P5 O23 106.0(3)
O22 P5 N5 120.3(3)
O24 P5 N5 102.1(3)
O23 P5 N5 108.4(3)
O26 P6 O27 107.0(3)
O26 P6 O28 112.7(3)
O27 P6 O28 105.4(3)
O26 P6 N6 120.0(3)
O27 P6 N6 108.1(3)
O28 P6 N6 102.7(3)
O30 P7 O31 112.4(3)
O30 P7 O32 106.5(3)
O31 P7 O32 106.0(3)
O30 P7 N7 119.9(3)
O31 P7 N7 103.2(3)
O32 P7 N7 108.1(3)
O34 P8 O36 107.1(3)
O34 P8 O35 111.9(3)
O36 P8 O35 106.1(3)
O34 P8 N8 119.8(3)
O36 P8 N8 108.9(3)
O35 P8 N8 102.4(3)
C2 C1 Cl1 113.6(5)
C2 C1 Cl3 110.2(5)
Cl1 C1 Cl3 108.3(4)
C2 C1 Cl2 107.1(5)
Cl1 C1 Cl2 108.2(4)
Cl3 C1 Cl2 109.4(4)
O1 C2 N1 131.4(6)
O1 C2 C1 114.8(6)
N1 C2 C1 113.8(5)
C4 C3 O4 110.2(9)
O3 C5 C6 118(3)
O3 C5' C6 113(2)
C5' C6 C5 42.8(14)
C8 C7 Cl4 110.3(4)
C8 C7 Cl5 107.5(5)
Cl4 C7 Cl5 110.2(5)
C8 C7 Cl6 112.9(5)
Cl4 C7 Cl6 108.0(4)
Cl5 C7 Cl6 107.9(4)
O5 C8 N3 131.8(6)
O5 C8 C7 113.2(6)
N3 C8 C7 115.0(6)
C10 C9 O7 112.3(9)
O8 C11 C12 129(3)
O8 C11' C12' 113.5(19)
C14 C13 Cl7 110.8(5)
C14 C13 Cl9 112.7(5)
Cl7 C13 Cl9 108.4(4)
C14 C13 Cl8 107.4(4)
Cl7 C13 Cl8 109.7(4)
Cl9 C13 Cl8 107.7(4)
O9 C14 N2 131.0(6)
O9 C14 C13 114.7(6)
N2 C14 C13 114.2(6)
C16 C15 O11 111.8(8)
O12 C17 C18 114.1(15)
C20 C19 Cl12 110.2(5)
C20 C19 Cl11 113.4(5)
Cl12 C19 Cl11 108.3(5)
C20 C19 Cl10 106.4(5)
Cl12 C19 Cl10 111.1(5)
Cl11 C19 Cl10 107.5(4)
O13 C20 N4 132.8(6)
O13 C20 C19 114.1(6)
N4 C20 C19 113.2(6)
O16 C21 C22 113.0(8)
C24 C23 O15 109.5(10)
C26 C25 ClC 108.2(11)
C26 C25 ClB 111.5(12)
ClC C25 ClB 110.1(14)
C26 C25 Cl21 114.6(5)
ClC C25 Cl21 85.6(12)
ClB C25 Cl21 122.9(12)
C26 C25 Cl22 107.2(5)
ClC C25 Cl22 130.0(12)
ClB C25 Cl22 22.0(11)
Cl21 C25 Cl22 110.0(4)
C26 C25 Cl23 109.6(5)
ClC C25 Cl23 26.0(12)
ClB C25 Cl23 86.2(12)
Cl21 C25 Cl23 107.5(4)
Cl22 C25 Cl23 107.7(4)
C26 C25 ClA 106.2(10)
ClC C25 ClA 112.9(13)
ClB C25 ClA 108.1(14)
Cl21 C25 ClA 27.4(7)
Cl22 C25 ClA 89.4(8)
Cl23 C25 ClA 132.9(10)
O21 C26 N5 132.0(6)
O21 C26 C25 113.4(6)
N5 C26 C25 114.5(6)
C28 C27 O23 113.0(9)
C30 C29 O24 113.4(13)
ClE C31 C32 119.5(8)
ClE C31 ClF 105.7(14)
C32 C31 ClF 122.8(13)
ClE C31 Cl24 77.2(7)
C32 C31 Cl24 112.4(5)
ClF C31 Cl24 110.2(13)
ClE C31 Cl26 116.7(8)
C32 C31 Cl26 113.6(6)
ClF C31 Cl26 11.0(13)
Cl24 C31 Cl26 111.9(5)
ClE C31 Cl25 30.9(6)
C32 C31 Cl25 104.4(5)
ClF C31 Cl25 96.7(12)
Cl24 C31 Cl25 108.0(5)
Cl26 C31 Cl25 105.9(5)
ClE C31 ClD 108.2(9)
C32 C31 ClD 100.7(7)
ClF C31 ClD 96.1(14)
Cl24 C31 ClD 31.5(5)
Cl26 C31 ClD 92.6(6)
Cl25 C31 ClD 139.1(7)
C31 ClE ClF 37.9(9)
C31 ClF ClE 36.4(8)
O25 C32 N6 132.6(7)
O25 C32 C31 114.1(6)
N6 C32 C31 113.3(6)
C34 C33 O27 111.1(9)
C36 C35 O28 113.7(9)
C38 C37 Cl28 109.8(5)
C38 C37 Cl29 114.1(5)
Cl28 C37 Cl29 109.0(4)
C38 C37 Cl27 107.2(5)
Cl28 C37 Cl27 108.7(5)
Cl29 C37 Cl27 107.9(4)
O29 C38 N7 132.3(6)
O29 C38 C37 112.7(6)
N7 C38 C37 115.0(6)
C40 C39 O31 115.8(11)
O32 C41 C42 109.1(8)
C44 C43 Cl30 111.0(6)
C44 C43 ClH 107.9(7)
Cl30 C43 ClH 135.6(7)
C44 C43 ClG 111.8(7)
Cl30 C43 ClG 67.8(6)
ClH C43 ClG 115.6(9)
C44 C43 Cl32 111.2(5)
Cl30 C43 Cl32 109.8(5)
ClH C43 Cl32 33.8(5)
ClG C43 Cl32 134.2(7)
C44 C43 Cl31 111.4(5)
Cl30 C43 Cl31 108.5(5)
ClH C43 Cl31 75.2(7)
ClG C43 Cl31 44.0(5)
Cl32 C43 Cl31 104.8(5)
C44 C43 ClI 110.4(8)
Cl30 C43 ClI 37.7(5)
ClH C43 ClI 108.0(8)
ClG C43 ClI 103.0(8)
Cl32 C43 ClI 75.7(6)
Cl31 C43 ClI 134.5(7)
O33 C44 N8 131.4(6)
O33 C44 C43 114.5(6)
N8 C44 C43 114.0(6)
C46 C45 O36 111.8(11)
C48 C47 O35 112.5(9)
N9 C50 N10 110.6(9)
C52 C51 N9 107.8(11)
C51 C52 N10 106.9(10)
C54 C53 N10 100.4(15)
N11 C56 N12 110.3(9)
C58 C57 N11 107.6(12)
C57 C58 N12 106.6(12)
C60 C59 N12 86.6(13)

loop_
_geom_bond_atom_site_label_1
_geom_bond_atom_site_label_2
_geom_bond_distance
Tb1 O6 2.326(4)
Tb1 O2 2.327(4)
Tb1 O10 2.335(4)
Tb1 O14 2.348(4)
Tb1 O5 2.418(4)
Tb1 O13 2.427(4)
Tb1 O9 2.431(4)
Tb1 O1 2.439(4)
Tb2 O34 2.331(4)
Tb2 O26 2.334(4)
Tb2 O30 2.356(4)
Tb2 O22 2.358(4)
Tb2 O33 2.391(4)
Tb2 O21 2.401(4)
Tb2 O25 2.412(4)
Tb2 O29 2.416(4)
O1 C2 1.241(7)
O2 P1 1.477(4)
O3 C5 1.18(3)
O3 C5' 1.29(3)
O3 P1 1.534(7)
O4 C3 1.439(10)
O4 P1 1.563(6)
O5 C8 1.239(7)
O6 P2 1.479(4)
O7 C9 1.454(10)
O7 P2 1.561(5)
O8 C11 1.24(3)
O8 C11' 1.27(2)
O8 P2 1.545(6)
O9 C14 1.223(7)
O10 P3 1.470(4)
O11 C15 1.447(9)
O11 P3 1.564(5)
O12 C17 1.332(15)
O12 P3 1.560(6)
O13 C20 1.224(7)
O14 P4 1.482(4)
O15 C23 1.517(11)
O15 P4 1.561(5)
O16 C21 1.357(9)
O16 P4 1.571(6)
O21 C26 1.233(7)
O22 P5 1.473(4)
O23 C27 1.441(10)
O23 P5 1.570(6)
O24 C29 1.411(12)
O24 P5 1.557(6)
O25 C32 1.227(8)
O26 P6 1.481(4)
O27 C33 1.466(9)
O27 P6 1.561(5)
O28 C35 1.435(10)
O28 P6 1.566(5)
O29 C38 1.241(7)
O30 P7 1.475(4)
O31 C39 1.447(11)
O31 P7 1.563(5)
O32 C41 1.452(9)
O32 P7 1.570(5)
O33 C44 1.223(8)
O34 P8 1.477(4)
O35 C47 1.452(10)
O35 P8 1.569(5)
O36 C45 1.452(10)
O36 P8 1.565(5)
N1 C2 1.299(8)
N1 P1 1.598(6)
N2 C14 1.301(8)
N2 P3 1.601(6)
N3 C8 1.290(8)
N3 P2 1.603(6)
N4 C20 1.294(8)
N4 P4 1.598(6)
N5 C26 1.295(8)
N5 P5 1.597(6)
N6 C32 1.297(9)
N6 P6 1.592(6)
N7 C38 1.291(8)
N7 P7 1.606(6)
N8 C44 1.302(9)
N8 P8 1.595(6)
N9 C50 1.284(12)
N9 C51 1.334(13)
N9 C49 1.447(14)
N10 C50 1.296(12)
N10 C52 1.348(13)
N10 C53 1.561(17)
N11 C56 1.262(13)
N11 C57 1.363(13)
N11 C55 1.510(14)
N12 C56 1.280(12)
N12 C58 1.362(14)
N12 C59 1.596(18)
Cl1 C1 1.752(7)
Cl2 C1 1.768(8)
Cl3 C1 1.756(8)
Cl4 C7 1.743(8)
Cl5 C7 1.753(8)
Cl6 C7 1.770(8)
Cl7 C13 1.742(8)
Cl8 C13 1.776(7)
Cl9 C13 1.769(7)
Cl10 C19 1.758(9)
Cl11 C19 1.749(8)
Cl12 C19 1.729(8)
Cl27 C37 1.774(9)
Cl28 C37 1.732(9)
Cl29 C37 1.753(8)
C1 C2 1.555(9)
C3 C4 1.395(14)
C5 C6 1.51(3)
C5' C6 1.47(3)
C7 C8 1.560(9)
C9 C10 1.384(13)
C11 C12 1.39(4)
C11' C12' 1.51(3)
C13 C14 1.557(9)
C15 C16 1.406(12)
C17 C18 1.450(16)
C19 C20 1.576(9)
C21 C22 1.436(12)
C23 C24 1.403(9)
C25 C26 1.570(9)
C25 ClC 1.58(3)
C25 ClB 1.64(3)
C25 Cl21 1.743(7)
C25 Cl22 1.764(8)
C25 Cl23 1.768(8)
C25 ClA 1.82(3)
C27 C28 1.392(14)
C29 C30 1.405(17)
C31 ClE 1.514(18)
C31 C32 1.545(10)
C31 ClF 1.56(3)
C31 Cl24 1.704(8)
C31 Cl26 1.788(9)
C31 Cl25 1.856(9)
C31 ClD 1.970(18)
ClE ClF 2.45(3)
C33 C34 1.406(14)
C35 C36 1.400(13)
C37 C38 1.562(9)
C39 C40 1.403(9)
C41 C42 1.483(13)
C43 C44 1.558(10)
C43 Cl30 1.665(9)
C43 ClH 1.686(17)
C43 ClG 1.688(14)
C43 Cl32 1.768(9)
C43 Cl31 1.793(10)
C43 ClI 1.832(18)
C45 C46 1.375(15)
C47 C48 1.387(13)
C51 C52 1.321(16)
C53 C54 1.370(19)
C57 C58 1.284(17)
C59 C60 1.4996(11)

loop_
_geom_hbond_atom_site_label_D
_geom_hbond_atom_site_label_H
_geom_hbond_atom_site_label_A
_geom_hbond_distance_DH
_geom_hbond_distance_HA
_geom_hbond_distance_DA
_geom_hbond_angle_DHA
_geom_hbond_site_symmetry_A
C50 H50A O2 0.93 2.44 3.226(10) 142.8 1_565
C50 H50A O10 0.93 2.45 3.200(10) 137.4 1_565
C51 H51A O26 0.93 2.51 3.248(12) 136.2 .
C52 H52A O21 0.93 2.84 3.621(11) 142.8 .
C52 H52A O34 0.93 2.55 3.324(12) 140.5 .
C56 H56A O6 0.93 2.61 3.149(11) 117.4 .
C56 H56A O14 0.93 2.28 3.177(10) 160.5 .
C57 H57A O30 0.93 2.55 3.254(12) 132.8 1_655
C57 H57A O32 0.93 2.46 3.375(15) 168.0 1_655
C58 H58A O22 0.93 2.57 3.358(14) 142.1 1_655
C58 H58A O25 0.93 2.79 3.545(13) 139.1 1_655
